data_2220705
loop_
_publ_author_name
'Gul, Waseem'
'Carvalho, Paulo'
'Galal, Ahmed'
'Avery, Mitchell A.'
'El Sohly, Mahmoud A.'

_publ_section_title
5-{[(3<i>R</i>,5a<i>S</i>,6<i>R</i>,8a<i>S</i>,9<i>R</i>,10<i>S</i>,12<i>R</i>,12a<i>R</i>)-3,6,9-Trimethylperhydro-3,12-epoxy-1,2-dioxepino[4,3-<i>i</i>]isochromen-10-yl]oxymethyl}benzene-1,3-diol
_journal_coeditor_code BI2336
_journal_issue 2
_journal_name_full 'Acta Crystallographica Section E'
_journal_page_first o358
_journal_page_last o359
_journal_paper_doi 10.1107/S1600536809002050
_journal_volume 65
_journal_year 2009
_chemical_formula_iupac 'C22 H30 O7'
_chemical_formula_moiety 'C22 H30 O7'
_chemical_formula_sum 'C22 H30 O7'
_chemical_formula_weight 406.46
_chemical_name_common '12-(3-hydroxy,5-hydroxymethyl)phenoxy dihydroartemisinin'
_chemical_name_systematic
;5-{[(3<i>R</i>,5a<i>S</i>,6<i>R</i>,8a<i>S</i>,9<i>R</i>,10<i>S</i>,12<i>R</i>,
12a<i>R</i>)-3,6,9-Trimethylperhydro-3,12-epoxy-1,2-dioxepino[4,3-
<i>i</i>]isochromen-10-yl]oxymethyl}benzene-1,3-diol
;
_space_group_IT_number 4
_symmetry_cell_setting monoclinic
_symmetry_space_group_name_Hall 'P 2yb'
_symmetry_space_group_name_H-M 'P 1 21 1'
_atom_sites_solution_hydrogens geom
_atom_sites_solution_primary direct
_atom_sites_solution_secondary difmap
_audit_creation_method SHELXL-97
_cell_angle_alpha 90.00
_cell_angle_beta 113.140(10)
_cell_angle_gamma 90.00
_cell_formula_units_Z 2
_cell_length_a 10.3088(2)
_cell_length_b 10.2844(2)
_cell_length_c 10.3218(3)
_cell_measurement_reflns_used 9920
_cell_measurement_temperature 100(2)
_cell_measurement_theta_max 68.92
_cell_measurement_theta_min 4.30
_cell_volume 1006.27(9)
_computing_cell_refinement 'SAINT (Bruker, 2005)'
_computing_data_collection 'APEX2 (Bruker, 2005)'
_computing_data_reduction 'SAINT (Bruker, 2005)'
_computing_molecular_graphics 'SHELXTL (Sheldrick, 2008)'
_computing_publication_material 'ORTEP-3 for Windows (Farrugia, 1997)'
_computing_structure_refinement 'SHELXL97 (Sheldrick, 2008)'
_computing_structure_solution 'SHELXS97 (Sheldrick, 2008)'
_diffrn_ambient_temperature 100(2)
_diffrn_measured_fraction_theta_full 0.986
_diffrn_measured_fraction_theta_max 0.986
_diffrn_measurement_device_type 'Bruker APEXII CCD'
_diffrn_measurement_method '\f and \w'
_diffrn_radiation_monochromator graphite
_diffrn_radiation_type CuK\a
_diffrn_radiation_wavelength 1.54178
_diffrn_reflns_av_R_equivalents 0.0187
_diffrn_reflns_av_sigmaI/netI 0.0144
_diffrn_reflns_limit_h_max 12
_diffrn_reflns_limit_h_min -12
_diffrn_reflns_limit_k_max 12
_diffrn_reflns_limit_k_min -11
_diffrn_reflns_limit_l_max 12
_diffrn_reflns_limit_l_min -12
_diffrn_reflns_number 15943
_diffrn_reflns_theta_full 69.33
_diffrn_reflns_theta_max 69.33
_diffrn_reflns_theta_min 4.66
_diffrn_standards_number 0
_exptl_absorpt_coefficient_mu 0.820
_exptl_absorpt_correction_type none
_exptl_crystal_colour colourless
_exptl_crystal_density_diffrn 1.341
_exptl_crystal_density_method 'not measured'
_exptl_crystal_description plate
_exptl_crystal_F_000 436
_exptl_crystal_size_max 0.23
_exptl_crystal_size_mid 0.15
_exptl_crystal_size_min 0.08
_refine_diff_density_max 0.245
_refine_diff_density_min -0.217
_refine_ls_abs_structure_details 'Flack (1983), 1623 Friedel pairs'
_refine_ls_abs_structure_Flack 0.04(10)
_refine_ls_extinction_method none
_refine_ls_goodness_of_fit_ref 1.078
_refine_ls_hydrogen_treatment constr
_refine_ls_matrix_type full
_refine_ls_number_parameters 267
_refine_ls_number_reflns 3623
_refine_ls_number_restraints 1
_refine_ls_restrained_S_all 1.077
_refine_ls_R_factor_all 0.0259
_refine_ls_R_factor_gt 0.0258
_refine_ls_shift/su_max 0.000
_refine_ls_shift/su_mean 0.000
_refine_ls_structure_factor_coef Fsqd
_refine_ls_weighting_details 'calc w=1/[\s^2^(Fo^2^)+(0.0416P)^2^+0.199P] where P=(Fo^2^+2Fc^2^)/3'
_refine_ls_weighting_scheme calc
_refine_ls_wR_factor_gt 0.0687
_refine_ls_wR_factor_ref 0.0688
_reflns_number_gt 3604
_reflns_number_total 3623
_reflns_threshold_expression I>2\s(I)
_cod_data_source_file bi2336.cif
_cod_data_source_block I
_cod_original_cell_volume 1006.29(9)
_cod_original_sg_symbol_H-M 'P 21'
_cod_database_code 2220705
_cod_database_fobs_code 2220705

loop_
_symmetry_equiv_pos_as_xyz
'x, y, z'
'-x, y+1/2, -z'

loop_
_atom_site_type_symbol
_atom_site_label
_atom_site_fract_x
_atom_site_fract_y
_atom_site_fract_z
_atom_site_U_iso_or_equiv
_atom_site_adp_type
_atom_site_calc_flag
_atom_site_refinement_flags
_atom_site_occupancy
_atom_site_disorder_assembly
_atom_site_disorder_group
O O4 0.24620(9) 0.53498(9) 0.32197(9) 0.01671(19) Uani d . 1 . .
O O1 -0.02356(10) 0.56559(9) 0.09293(9) 0.0177(2) Uani d . 1 . .
O O6 0.41598(11) 0.67491(10) 1.04175(10) 0.0238(2) Uani d . 1 . .
H H6 0.3735 0.6057 1.0194 0.036 Uiso calc R 1 . .
O O5 0.34731(9) 0.70855(9) 0.47383(9) 0.01720(19) Uani d . 1 . .
O O3 0.07779(9) 0.40591(9) 0.33999(9) 0.0184(2) Uani d . 1 . .
O O7 0.71639(10) 0.95263(9) 0.93260(10) 0.0213(2) Uani d . 1 . .
H H7 0.7608 0.9578 0.8820 0.032 Uiso calc R 1 . .
O O2 0.02421(10) 0.42912(9) 0.10142(9) 0.0191(2) Uani d . 1 . .
C C18 0.58553(13) 0.79300(13) 0.75672(13) 0.0177(3) Uani d . 1 . .
H H18 0.6249 0.8215 0.6946 0.021 Uiso calc R 1 . .
C C1 -0.01197(14) 0.36064(14) 0.20186(14) 0.0204(3) Uani d . 1 . .
C C20 0.56095(14) 0.81251(13) 0.97930(13) 0.0178(3) Uani d . 1 . .
H H20 0.5828 0.8554 1.0646 0.021 Uiso calc R 1 . .
C C10 0.31061(13) 0.66001(13) 0.33627(13) 0.0172(3) Uani d . 1 . .
H H10 0.3973 0.6505 0.3195 0.021 Uiso calc R 1 . .
C C8 0.06357(14) 0.75832(13) 0.22778(13) 0.0166(3) Uani d . 1 . .
H H8 0.0018 0.7965 0.1376 0.020 Uiso calc R 1 . .
C C4 -0.13890(13) 0.62313(15) 0.24865(13) 0.0193(3) Uani d . 1 . .
H H4 -0.2079 0.6579 0.1599 0.023 Uiso calc R 1 . .
C C11 0.11686(13) 0.53590(13) 0.34304(13) 0.0158(3) Uani d . 1 . .
H H11 0.1353 0.5713 0.4368 0.019 Uiso calc R 1 . .
C C12 0.00544(13) 0.62013(13) 0.23280(13) 0.0161(3) Uani d . 1 . .
C C22 0.43232(13) 0.64640(13) 0.81424(14) 0.0184(3) Uani d . 1 . .
H H22 0.3703 0.5763 0.7905 0.022 Uiso calc R 1 . .
C C7 0.05456(14) 0.84730(14) 0.34327(14) 0.0198(3) Uani d . 1 . .
H H7A 0.1191 0.8161 0.4346 0.024 Uiso calc R 1 . .
H H7B 0.0834 0.9345 0.3305 0.024 Uiso calc R 1 . .
C C5 -0.13896(13) 0.71641(15) 0.36552(13) 0.0221(3) Uani d . 1 . .
H H5 -0.0685 0.6848 0.4551 0.026 Uiso calc R 1 . .
C C15 0.28159(15) 0.88607(14) 0.23539(15) 0.0233(3) Uani d . 1 . .
H H15A 0.3043 0.9221 0.3276 0.035 Uiso calc R 1 . .
H H15B 0.2171 0.9428 0.1660 0.035 Uiso calc R 1 . .
H H15C 0.3662 0.8771 0.2183 0.035 Uiso calc R 1 . .
C C14 -0.28261(14) 0.71858(18) 0.37886(15) 0.0297(3) Uani d . 1 . .
H H14A -0.2827 0.7861 0.4430 0.044 Uiso calc R 1 . .
H H14B -0.2986 0.6362 0.4137 0.044 Uiso calc R 1 . .
H H14C -0.3561 0.7348 0.2881 0.044 Uiso calc R 1 . .
C C17 0.48996(13) 0.69005(13) 0.72052(13) 0.0174(3) Uani d . 1 . .
C C6 -0.09417(15) 0.85158(15) 0.34012(14) 0.0231(3) Uani d . 1 . .
H H6A -0.0971 0.9106 0.4123 0.028 Uiso calc R 1 . .
H H6B -0.1590 0.8836 0.2493 0.028 Uiso calc R 1 . .
C C16 0.44908(14) 0.62693(14) 0.57838(14) 0.0200(3) Uani d . 1 . .
H H16A 0.5318 0.6160 0.5566 0.024 Uiso calc R 1 . .
H H16B 0.4087 0.5418 0.5788 0.024 Uiso calc R 1 . .
C C9 0.21337(13) 0.75281(13) 0.22646(13) 0.0178(3) Uani d . 1 . .
H H9 0.2017 0.7167 0.1347 0.021 Uiso calc R 1 . .
C C21 0.46825(13) 0.70848(14) 0.94374(13) 0.0186(3) Uani d . 1 . .
C C19 0.62111(13) 0.85242(13) 0.88701(14) 0.0173(3) Uani d . 1 . .
C C3 -0.19196(14) 0.48755(15) 0.26635(14) 0.0237(3) Uani d . 1 . .
H H3A -0.1469 0.4632 0.3649 0.028 Uiso calc R 1 . .
H H3B -0.2925 0.4932 0.2432 0.028 Uiso calc R 1 . .
C C2 -0.16688(14) 0.37942(15) 0.17856(14) 0.0234(3) Uani d . 1 . .
H H2A -0.2207 0.3982 0.0797 0.028 Uiso calc R 1 . .
H H2B -0.2024 0.2986 0.2004 0.028 Uiso calc R 1 . .
C C13 0.02745(16) 0.22097(15) 0.19089(15) 0.0262(3) Uani d . 1 . .
H H13A -0.0393 0.1835 0.1055 0.039 Uiso calc R 1 . .
H H13B 0.0267 0.1729 0.2703 0.039 Uiso calc R 1 . .
H H13C 0.1201 0.2176 0.1899 0.039 Uiso calc R 1 . .

loop_
_atom_site_aniso_label
_atom_site_aniso_U_11
_atom_site_aniso_U_22
_atom_site_aniso_U_33
_atom_site_aniso_U_12
_atom_site_aniso_U_13
_atom_site_aniso_U_23
O4 0.0160(4) 0.0163(5) 0.0179(4) -0.0009(3) 0.0068(4) -0.0024(3)
O1 0.0225(5) 0.0173(5) 0.0130(4) -0.0007(4) 0.0067(4) -0.0007(4)
O6 0.0285(5) 0.0254(5) 0.0221(5) -0.0052(4) 0.0149(4) 0.0005(4)
O5 0.0169(4) 0.0187(5) 0.0140(4) 0.0006(4) 0.0039(3) -0.0015(3)
O3 0.0215(5) 0.0181(5) 0.0140(4) -0.0030(4) 0.0051(4) -0.0005(3)
O7 0.0232(5) 0.0217(5) 0.0232(5) -0.0058(4) 0.0138(4) -0.0047(4)
O2 0.0234(5) 0.0183(5) 0.0170(4) -0.0016(4) 0.0094(4) -0.0024(4)
C18 0.0191(6) 0.0192(7) 0.0165(6) 0.0030(5) 0.0088(5) 0.0022(5)
C1 0.0246(7) 0.0215(7) 0.0146(6) -0.0075(5) 0.0072(5) -0.0028(5)
C20 0.0185(6) 0.0203(7) 0.0145(6) 0.0029(5) 0.0063(5) -0.0002(5)
C10 0.0165(6) 0.0197(7) 0.0162(6) -0.0034(5) 0.0074(5) -0.0032(5)
C8 0.0192(6) 0.0167(7) 0.0134(6) 0.0021(5) 0.0060(5) 0.0014(5)
C4 0.0149(6) 0.0279(7) 0.0146(6) 0.0008(5) 0.0052(5) 0.0002(5)
C11 0.0177(6) 0.0158(7) 0.0149(6) -0.0018(5) 0.0075(5) -0.0022(5)
C12 0.0176(6) 0.0202(7) 0.0109(6) -0.0015(5) 0.0060(5) -0.0016(5)
C22 0.0147(6) 0.0170(7) 0.0220(6) -0.0001(5) 0.0055(5) 0.0005(5)
C7 0.0229(7) 0.0170(7) 0.0185(6) 0.0017(5) 0.0072(5) -0.0011(5)
C5 0.0178(6) 0.0329(8) 0.0153(6) 0.0039(6) 0.0063(5) 0.0005(6)
C15 0.0253(7) 0.0239(8) 0.0213(7) -0.0053(6) 0.0097(6) -0.0003(6)
C14 0.0222(7) 0.0464(10) 0.0225(7) 0.0053(7) 0.0112(6) -0.0023(7)
C17 0.0150(5) 0.0182(7) 0.0174(6) 0.0050(5) 0.0045(5) 0.0015(5)
C6 0.0249(7) 0.0269(8) 0.0177(6) 0.0080(6) 0.0086(5) -0.0015(6)
C16 0.0190(6) 0.0200(7) 0.0190(6) 0.0032(5) 0.0053(5) 0.0005(5)
C9 0.0195(6) 0.0209(7) 0.0139(6) -0.0036(5) 0.0075(5) -0.0016(5)
C21 0.0159(6) 0.0215(7) 0.0189(6) 0.0038(5) 0.0075(5) 0.0044(5)
C19 0.0147(6) 0.0164(7) 0.0199(6) 0.0019(5) 0.0058(5) 0.0023(5)
C3 0.0178(6) 0.0346(8) 0.0196(6) -0.0045(6) 0.0082(5) 0.0006(6)
C2 0.0227(7) 0.0279(8) 0.0190(6) -0.0101(6) 0.0075(5) -0.0011(5)
C13 0.0335(7) 0.0225(8) 0.0213(7) -0.0056(6) 0.0094(6) -0.0031(6)

loop_
_atom_type_symbol
_atom_type_description
_atom_type_scat_dispersion_real
_atom_type_scat_dispersion_imag
_atom_type_scat_source
C C 0.0181 0.0091 'International Tables Vol C Tables 4.2.6.8 and 6.1.1.4'
H H 0.0000 0.0000 'International Tables Vol C Tables 4.2.6.8 and 6.1.1.4'
O O 0.0492 0.0322 'International Tables Vol C Tables 4.2.6.8 and 6.1.1.4'

loop_
_geom_angle_atom_site_label_1
_geom_angle_atom_site_label_2
_geom_angle_atom_site_label_3
_geom_angle_site_symmetry_1
_geom_angle_site_symmetry_3
_geom_angle
_geom_angle_publ_flag
C10 O4 C11 . . 113.64(9) ?
C12 O1 O2 . . 111.75(9) ?
C21 O6 H6 . . 109.5 ?
C10 O5 C16 . . 112.09(10) ?
C11 O3 C1 . . 113.63(10) ?
C19 O7 H7 . . 109.5 ?
C1 O2 O1 . . 109.72(9) ?
C19 C18 C17 . . 118.94(12) ?
C19 C18 H18 . . 120.5 ?
C17 C18 H18 . . 120.5 ?
O2 C1 O3 . . 108.18(10) ?
O2 C1 C13 . . 105.17(11) ?
O3 C1 C13 . . 107.17(11) ?
O2 C1 C2 . . 112.33(11) ?
O3 C1 C2 . . 109.88(10) ?
C13 C1 C2 . . 113.79(11) ?
C21 C20 C19 . . 119.65(12) ?
C21 C20 H20 . . 120.2 ?
C19 C20 H20 . . 120.2 ?
O5 C10 O4 . . 110.67(10) ?
O5 C10 C9 . . 111.50(10) ?
O4 C10 C9 . . 110.18(10) ?
O5 C10 H10 . . 108.1 ?
O4 C10 H10 . . 108.1 ?
C9 C10 H10 . . 108.1 ?
C7 C8 C9 . . 113.15(11) ?
C7 C8 C12 . . 112.23(10) ?
C9 C8 C12 . . 111.46(10) ?
C7 C8 H8 . . 106.5 ?
C9 C8 H8 . . 106.5 ?
C12 C8 H8 . . 106.5 ?
C3 C4 C5 . . 111.25(11) ?
C3 C4 C12 . . 113.19(11) ?
C5 C4 C12 . . 112.84(10) ?
C3 C4 H4 . . 106.3 ?
C5 C4 H4 . . 106.3 ?
C12 C4 H4 . . 106.3 ?
O3 C11 O4 . . 105.56(10) ?
O3 C11 C12 . . 113.63(10) ?
O4 C11 C12 . . 111.25(10) ?
O3 C11 H11 . . 108.8 ?
O4 C11 H11 . . 108.8 ?
C12 C11 H11 . . 108.8 ?
O1 C12 C11 . . 108.60(10) ?
O1 C12 C8 . . 104.45(9) ?
C11 C12 C8 . . 110.91(10) ?
O1 C12 C4 . . 106.09(10) ?
C11 C12 C4 . . 113.69(10) ?
C8 C12 C4 . . 112.48(11) ?
C17 C22 C21 . . 119.54(12) ?
C17 C22 H22 . . 120.2 ?
C21 C22 H22 . . 120.2 ?
C6 C7 C8 . . 111.64(11) ?
C6 C7 H7A . . 109.3 ?
C8 C7 H7A . . 109.3 ?
C6 C7 H7B . . 109.3 ?
C8 C7 H7B . . 109.3 ?
H7A C7 H7B . . 108.0 ?
C6 C5 C14 . . 111.72(12) ?
C6 C5 C4 . . 109.92(11) ?
C14 C5 C4 . . 112.02(11) ?
C6 C5 H5 . . 107.7 ?
C14 C5 H5 . . 107.7 ?
C4 C5 H5 . . 107.7 ?
C9 C15 H15A . . 109.5 ?
C9 C15 H15B . . 109.5 ?
H15A C15 H15B . . 109.5 ?
C9 C15 H15C . . 109.5 ?
H15A C15 H15C . . 109.5 ?
H15B C15 H15C . . 109.5 ?
C5 C14 H14A . . 109.5 ?
C5 C14 H14B . . 109.5 ?
H14A C14 H14B . . 109.5 ?
C5 C14 H14C . . 109.5 ?
H14A C14 H14C . . 109.5 ?
H14B C14 H14C . . 109.5 ?
C22 C17 C18 . . 120.53(12) ?
C22 C17 C16 . . 120.35(12) ?
C18 C17 C16 . . 119.12(12) ?
C5 C6 C7 . . 109.99(11) ?
C5 C6 H6A . . 109.7 ?
C7 C6 H6A . . 109.7 ?
C5 C6 H6B . . 109.7 ?
C7 C6 H6B . . 109.7 ?
H6A C6 H6B . . 108.2 ?
O5 C16 C17 . . 108.73(10) ?
O5 C16 H16A . . 109.9 ?
C17 C16 H16A . . 109.9 ?
O5 C16 H16B . . 109.9 ?
C17 C16 H16B . . 109.9 ?
H16A C16 H16B . . 108.3 ?
C10 C9 C15 . . 111.45(11) ?
C10 C9 C8 . . 112.57(10) ?
C15 C9 C8 . . 113.79(11) ?
C10 C9 H9 . . 106.1 ?
C15 C9 H9 . . 106.1 ?
C8 C9 H9 . . 106.1 ?
O6 C21 C20 . . 115.57(12) ?
O6 C21 C22 . . 124.17(12) ?
C20 C21 C22 . . 120.26(12) ?
O7 C19 C20 . . 116.06(11) ?
O7 C19 C18 . . 122.91(11) ?
C20 C19 C18 . . 121.03(12) ?
C2 C3 C4 . . 116.22(11) ?
C2 C3 H3A . . 108.2 ?
C4 C3 H3A . . 108.2 ?
C2 C3 H3B . . 108.2 ?
C4 C3 H3B . . 108.2 ?
H3A C3 H3B . . 107.4 ?
C3 C2 C1 . . 114.21(11) ?
C3 C2 H2A . . 108.7 ?
C1 C2 H2A . . 108.7 ?
C3 C2 H2B . . 108.7 ?
C1 C2 H2B . . 108.7 ?
H2A C2 H2B . . 107.6 ?
C1 C13 H13A . . 109.5 ?
C1 C13 H13B . . 109.5 ?
H13A C13 H13B . . 109.5 ?
C1 C13 H13C . . 109.5 ?
H13A C13 H13C . . 109.5 ?
H13B C13 H13C . . 109.5 ?

loop_
_geom_bond_atom_site_label_1
_geom_bond_atom_site_label_2
_geom_bond_site_symmetry_2
_geom_bond_distance
_geom_bond_publ_flag
O4 C10 . 1.4280(16) ?
O4 C11 . 1.4328(15) ?
O1 C12 . 1.4660(15) ?
O1 O2 . 1.4785(13) ?
O6 C21 . 1.3644(16) ?
O6 H6 . 0.820 ?
O5 C10 . 1.4092(15) ?
O5 C16 . 1.4423(16) ?
O3 C11 . 1.3930(17) ?
O3 C1 . 1.4384(15) ?
O7 C19 . 1.3730(16) ?
O7 H7 . 0.820 ?
O2 C1 . 1.4191(16) ?
C18 C19 . 1.3888(18) ?
C18 C17 . 1.3936(19) ?
C18 H18 . 0.930 ?
C1 C13 . 1.509(2) ?
C1 C2 . 1.5308(19) ?
C20 C21 . 1.3845(19) ?
C20 C19 . 1.3874(18) ?
C20 H20 . 0.930 ?
C10 C9 . 1.5190(18) ?
C10 H10 . 0.980 ?
C8 C7 . 1.5344(18) ?
C8 C9 . 1.5506(17) ?
C8 C12 . 1.5512(18) ?
C8 H8 . 0.980 ?
C4 C3 . 1.535(2) ?
C4 C5 . 1.5415(19) ?
C4 C12 . 1.5598(16) ?
C4 H4 . 0.980 ?
C11 C12 . 1.5289(17) ?
C11 H11 . 0.980 ?
C22 C17 . 1.3936(19) ?
C22 C21 . 1.3937(19) ?
C22 H22 . 0.930 ?
C7 C6 . 1.5214(19) ?
C7 H7A . 0.970 ?
C7 H7B . 0.970 ?
C5 C6 . 1.520(2) ?
C5 C14 . 1.5403(17) ?
C5 H5 . 0.980 ?
C15 C9 . 1.5266(19) ?
C15 H15A . 0.960 ?
C15 H15B . 0.960 ?
C15 H15C . 0.960 ?
C14 H14A . 0.960 ?
C14 H14B . 0.960 ?
C14 H14C . 0.960 ?
C17 C16 . 1.5052(18) ?
C6 H6A . 0.970 ?
C6 H6B . 0.970 ?
C16 H16A . 0.970 ?
C16 H16B . 0.970 ?
C9 H9 . 0.980 ?
C3 C2 . 1.520(2) ?
C3 H3A . 0.970 ?
C3 H3B . 0.970 ?
C2 H2A . 0.970 ?
C2 H2B . 0.970 ?
C13 H13A . 0.960 ?
C13 H13B . 0.960 ?
C13 H13C . 0.960 ?

loop_
_geom_hbond_atom_site_label_D
_geom_hbond_atom_site_label_H
_geom_hbond_atom_site_label_A
_geom_hbond_site_symmetry_A
_geom_hbond_distance_DH
_geom_hbond_distance_HA
_geom_hbond_distance_DA
_geom_hbond_angle_DHA
O6 H6 O7 2_647 0.82 1.99 2.7279(14) 150.2
O7 H7 O2 2_656 0.82 2.18 2.8409(13) 138.4
O7 H7 O4 2_656 0.82 2.22 2.9269(13) 143.8

loop_
_cod_related_entry_id
_cod_related_entry_database
_cod_related_entry_code
1 ChemSpider 24649066
